data_2216430
loop_
_publ_author_name
'Wojciechowska, A.'
'Daszkiewicz, M.'

_publ_section_title
;
 Reinvestigation of
 bis(2,2'-bipyridine)(nitrato-\k^2^<i>O</i>,<i>O</i>')cobalt(III)
 hydroxide nitrate tetrahydrate
;
_journal_coeditor_code EZ2106
_journal_issue 12
_journal_name_full 'Acta Crystallographica Section E'
_journal_page_first m2975
_journal_page_last m2976
_journal_paper_doi 10.1107/S160053680705605X
_journal_volume 63
_journal_year 2007
_chemical_formula_iupac '[Co (N O3) (C10 H8 N2)2] (O H) (N O3), 4H2 O'
_chemical_formula_moiety 'C20 H16 Co N5 O3 2+, N O3 -, H O -, 4(H2 O)'
_chemical_formula_sum 'C20 H25 Co N6 O11'
_chemical_formula_weight 584.39
_chemical_name_systematic
;
bis(2,2'-bipyridine)(nitrato-\k^2^O,O')cobalt(III)
hydroxide nitrate tetrahydrate
;
_space_group_IT_number 15
_symmetry_cell_setting monoclinic
_symmetry_space_group_name_Hall '-C 2yc'
_symmetry_space_group_name_H-M 'C 1 2/c 1'
_atom_sites_solution_hydrogens geom
_atom_sites_solution_primary direct
_atom_sites_solution_secondary difmap
_audit_creation_method SHELXL-97
_cell_angle_alpha 90.00
_cell_angle_beta 101.92(3)
_cell_angle_gamma 90.00
_cell_formula_units_Z 4
_cell_length_a 10.949(2)
_cell_length_b 16.047(3)
_cell_length_c 14.456(3)
_cell_measurement_reflns_used 2212
_cell_measurement_temperature 298(2)
_cell_measurement_theta_max 26.37
_cell_measurement_theta_min 2.90
_cell_volume 2485.1(9)
_computing_cell_refinement 'CrysAlis RED (Oxford Diffraction, 2007)'
_computing_data_collection 'CrysAlis CCD (Oxford Diffraction, 2007)'
_computing_data_reduction 'CrysAlis RED (Oxford Diffraction, 2007'
_computing_molecular_graphics 'DIAMOND (Brandenburg, 2005)'
_computing_publication_material 'publCIF (Westrip, 2007)'
_computing_structure_refinement 'SHELXL97 (Sheldrick, 1997)'
_computing_structure_solution 'SHELXS97 (Sheldrick, 1997)'
_diffrn_ambient_temperature 298(2)
_diffrn_detector_area_resol_mean '1024x1024 with blocks 2x2, 33.133pixel/mm'
_diffrn_measured_fraction_theta_full 0.993
_diffrn_measured_fraction_theta_max 0.993
_diffrn_measurement_device_type 'KUMA KM-4 with CCD area detector'
_diffrn_measurement_method \w-scan
_diffrn_radiation_monochromator graphite
_diffrn_radiation_source 'fine-focus sealed tube'
_diffrn_radiation_type MoK\a
_diffrn_radiation_wavelength 0.71073
_diffrn_reflns_av_R_equivalents 0.0350
_diffrn_reflns_av_sigmaI/netI 0.0216
_diffrn_reflns_limit_h_max 13
_diffrn_reflns_limit_h_min -13
_diffrn_reflns_limit_k_max 20
_diffrn_reflns_limit_k_min -19
_diffrn_reflns_limit_l_max 16
_diffrn_reflns_limit_l_min -18
_diffrn_reflns_number 13043
_diffrn_reflns_theta_full 26.37
_diffrn_reflns_theta_max 26.37
_diffrn_reflns_theta_min 2.90
_exptl_absorpt_coefficient_mu 0.761
_exptl_absorpt_correction_T_max 0.9304
_exptl_absorpt_correction_T_min 0.8469
_exptl_absorpt_correction_type numerical
_exptl_absorpt_process_details '(CrysAlis RED; Oxford Diffraction, 2007)'
_exptl_crystal_colour pink
_exptl_crystal_density_diffrn 1.562
_exptl_crystal_density_method 'not measured'
_exptl_crystal_description prism
_exptl_crystal_F_000 1208
_exptl_crystal_size_max 0.38
_exptl_crystal_size_mid 0.25
_exptl_crystal_size_min 0.21
_refine_diff_density_max 0.342
_refine_diff_density_min -0.536
_refine_ls_extinction_method none
_refine_ls_goodness_of_fit_ref 1.064
_refine_ls_hydrogen_treatment constr
_refine_ls_matrix_type full
_refine_ls_number_parameters 175
_refine_ls_number_reflns 2529
_refine_ls_number_restraints 0
_refine_ls_restrained_S_all 1.064
_refine_ls_R_factor_all 0.0484
_refine_ls_R_factor_gt 0.0430
_refine_ls_shift/su_max <0.001
_refine_ls_shift/su_mean <0.001
_refine_ls_structure_factor_coef Fsqd
_refine_ls_weighting_details 'calc w=1/[\s^2^(Fo^2^)+(0.0763P)^2^+1.6632P] where P=(Fo^2^+2Fc^2^)/3'
_refine_ls_weighting_scheme calc
_refine_ls_wR_factor_gt 0.1174
_refine_ls_wR_factor_ref 0.1227
_reflns_number_gt 2212
_reflns_number_total 2529
_reflns_threshold_expression I>2sigma(I)
_cod_data_source_file ez2106.cif
_cod_data_source_block I
_cod_original_sg_symbol_H-M 'C 2/c'
_cod_database_code 2216430
_cod_database_fobs_code 2216430

loop_
_symmetry_equiv_pos_as_xyz
'x, y, z'
'-x, y, -z+1/2'
'x+1/2, y+1/2, z'
'-x+1/2, y+1/2, -z+1/2'
'-x, -y, -z'
'x, -y, z-1/2'
'-x+1/2, -y+1/2, -z'
'x+1/2, -y+1/2, z-1/2'

loop_
_atom_site_type_symbol
_atom_site_label
_atom_site_fract_x
_atom_site_fract_y
_atom_site_fract_z
_atom_site_U_iso_or_equiv
_atom_site_adp_type
_atom_site_calc_flag
_atom_site_refinement_flags
_atom_site_occupancy
Co Co1 0.5000 0.50622(2) 0.2500 0.03378(17) Uani d S 1
N N11 0.5000 0.6494(2) 0.2500 0.0744(11) Uani d S 1
O O11 0.5000 0.72623(19) 0.2500 0.1021(13) Uani d S 1
O O12 0.55680(17) 0.60295(11) 0.19693(12) 0.0486(4) Uani d . 1
N N21 0.5000 0.1667(3) 0.2500 0.0739(10) Uani d S 1
O O21 0.5000 0.2402(3) 0.2500 0.177(3) Uani d S 1
O O22 0.5834(4) 0.1293(3) 0.3002(3) 0.1659(18) Uani d . 1
N N1 0.56282(17) 0.42330(12) 0.17425(12) 0.0374(4) Uani d . 1
N N2 0.35747(19) 0.50549(11) 0.14648(13) 0.0361(4) Uani d . 1
C C1 0.6699(2) 0.38072(17) 0.19718(18) 0.0497(6) Uani d . 1
H H1 0.7232 0.3913 0.2549 0.060 Uiso calc R 1
C C2 0.7033(3) 0.3220(2) 0.1382(2) 0.0639(8) Uani d . 1
H H2 0.7784 0.2934 0.1557 0.077 Uiso calc R 1
C C3 0.6250(3) 0.30562(19) 0.0530(2) 0.0629(7) Uani d . 1
H H3 0.6459 0.2652 0.0128 0.075 Uiso calc R 1
C C4 0.5152(2) 0.34973(17) 0.02769(18) 0.0508(6) Uani d . 1
H H4 0.4615 0.3400 -0.0301 0.061 Uiso calc R 1
C C5 0.2822(2) 0.45824(17) -0.01124(16) 0.0495(6) Uani d . 1
H H5 0.2927 0.4256 -0.0622 0.059 Uiso calc R 1
C C6 0.1773(3) 0.50778(17) -0.0174(2) 0.0571(7) Uani d . 1
H H6 0.1169 0.5093 -0.0730 0.068 Uiso calc R 1
C C7 0.1630(2) 0.55457(18) 0.0591(2) 0.0572(7) Uani d . 1
H H7 0.0924 0.5874 0.0562 0.069 Uiso calc R 1
C C8 0.2546(2) 0.55237(16) 0.14060(18) 0.0486(6) Uani d . 1
H H8 0.2448 0.5840 0.1925 0.058 Uiso calc R 1
C C9 0.4859(2) 0.40857(14) 0.08920(14) 0.0380(5) Uani d . 1
C C10 0.3712(2) 0.45814(14) 0.07220(14) 0.0382(5) Uani d . 1
O O1 0.2572(3) 0.2652(2) 0.0904(3) 0.1321(12) Uani d . 1
H H11 0.3083 0.2320 0.1342 0.198 Uiso d . 1
H H12 0.1874 0.2802 0.1126 0.198 Uiso d . 1
O O2 0.0487(4) 0.33863(18) 0.1216(2) 0.1137(10) Uani d . 1
H H21 0.0504 0.2873 0.1485 0.171 Uiso d . 1
H H22 0.0588 0.3895 0.1520 0.171 Uiso d . 1
O O3 0.0000 0.4538(3) 0.2500 0.1300(18) Uani d S 1
H H31 0.0000 0.5172 0.2500 0.195 Uiso d S 1

loop_
_atom_site_aniso_label
_atom_site_aniso_U_11
_atom_site_aniso_U_22
_atom_site_aniso_U_33
_atom_site_aniso_U_12
_atom_site_aniso_U_13
_atom_site_aniso_U_23
Co1 0.0356(3) 0.0405(3) 0.0229(2) 0.000 0.00068(16) 0.000
N11 0.080(3) 0.055(2) 0.075(2) 0.000 -0.014(2) 0.000
O11 0.129(3) 0.0345(16) 0.133(3) 0.000 0.004(3) 0.000
O12 0.0555(10) 0.0477(9) 0.0398(9) -0.0063(8) 0.0033(7) 0.0071(7)
N21 0.086(3) 0.063(2) 0.075(3) 0.000 0.022(2) 0.000
O21 0.257(9) 0.067(3) 0.218(7) 0.000 0.078(7) 0.000
O22 0.161(4) 0.161(4) 0.147(4) 0.060(3) -0.033(3) 0.016(3)
N1 0.0374(9) 0.0447(10) 0.0286(8) -0.0001(7) 0.0031(7) -0.0012(7)
N2 0.0364(10) 0.0425(10) 0.0274(9) 0.0009(7) 0.0020(8) 0.0033(7)
C1 0.0428(13) 0.0601(15) 0.0439(13) 0.0087(11) 0.0033(10) -0.0034(11)
C2 0.0544(16) 0.0712(19) 0.0656(18) 0.0173(14) 0.0112(13) -0.0103(14)
C3 0.0657(18) 0.0674(18) 0.0578(16) 0.0080(14) 0.0179(14) -0.0198(14)
C4 0.0560(15) 0.0588(15) 0.0371(11) -0.0078(11) 0.0089(10) -0.0112(11)
C5 0.0537(15) 0.0549(15) 0.0333(12) -0.0088(11) -0.0064(10) 0.0003(10)
C6 0.0502(16) 0.0656(17) 0.0439(15) -0.0060(12) -0.0168(12) 0.0080(11)
C7 0.0414(13) 0.0614(16) 0.0617(16) 0.0056(11) -0.0054(12) 0.0104(13)
C8 0.0435(13) 0.0547(14) 0.0452(13) 0.0056(11) 0.0035(10) 0.0020(11)
C9 0.0422(12) 0.0436(12) 0.0272(10) -0.0063(9) 0.0051(9) 0.0002(8)
C10 0.0438(12) 0.0398(12) 0.0278(10) -0.0068(9) 0.0003(9) 0.0033(8)
O1 0.101(2) 0.135(3) 0.147(3) 0.003(2) -0.004(2) 0.015(2)
O2 0.139(3) 0.094(2) 0.105(2) 0.0196(19) 0.017(2) 0.0046(16)
O3 0.191(5) 0.076(3) 0.106(3) 0.000 -0.008(3) 0.000

loop_
_atom_type_symbol
_atom_type_description
_atom_type_scat_dispersion_real
_atom_type_scat_dispersion_imag
_atom_type_scat_source
C C 0.0033 0.0016 'International Tables Vol C Tables 4.2.6.8 and 6.1.1.4'
H H 0.0000 0.0000 'International Tables Vol C Tables 4.2.6.8 and 6.1.1.4'
N N 0.0061 0.0033 'International Tables Vol C Tables 4.2.6.8 and 6.1.1.4'
O O 0.0106 0.0060 'International Tables Vol C Tables 4.2.6.8 and 6.1.1.4'
Co Co 0.3494 0.9721 'International Tables Vol C Tables 4.2.6.8 and 6.1.1.4'

loop_
_geom_angle_atom_site_label_1
_geom_angle_atom_site_label_2
_geom_angle_atom_site_label_3
_geom_angle_site_symmetry_1
_geom_angle_site_symmetry_3
_geom_angle
_geom_angle_publ_flag
O12 Co1 O12 2_655 . 69.80(12) y
O12 Co1 N2 2_655 2_655 88.36(7) ?
O12 Co1 N2 . 2_655 92.21(8) ?
O12 Co1 N2 . . 88.36(7) y
O12 Co1 N2 2_655 . 92.21(7) y
O12 Co1 N1 . 2_655 167.72(8) y
O12 Co1 N1 . . 98.59(8) y
N2 Co1 N1 . . 83.22(8) y
N2 Co1 N1 . 2_655 96.30(8) y
N2 Co1 N2 2_655 . 179.30(10) y
O12 Co1 N1 2_655 2_655 98.59(8) ?
N2 Co1 N1 2_655 2_655 83.22(8) ?
O12 Co1 N1 2_655 . 167.72(8) ?
N2 Co1 N1 2_655 . 96.30(8) ?
N1 Co1 N1 2_655 . 93.25(11) y
O12 Co1 N11 2_655 . 34.90(6) ?
O12 Co1 N11 . . 34.90(6) ?
N2 Co1 N11 2_655 . 90.35(5) ?
N2 Co1 N11 . . 90.35(5) ?
N1 Co1 N11 2_655 . 133.38(6) ?
N1 Co1 N11 . . 133.38(6) ?
O11 N11 O12 . . 124.54(15) ?
O11 N11 O12 . 2_655 124.54(15) ?
O12 N11 O12 . 2_655 110.9(3) ?
O11 N11 Co1 . . 180.0 ?
O12 N11 Co1 . . 55.46(15) ?
O12 N11 Co1 2_655 . 55.46(15) ?
N11 O12 Co1 . . 89.64(17) ?
O21 N21 O22 . 2_655 119.9(3) ?
O21 N21 O22 . . 119.9(3) ?
O22 N21 O22 2_655 . 120.2(6) ?
C1 N1 C9 . . 118.8(2) ?
C1 N1 Co1 . . 127.28(16) ?
C9 N1 Co1 . . 113.87(15) ?
C8 N2 C10 . . 119.7(2) ?
C8 N2 Co1 . . 125.47(17) ?
C10 N2 Co1 . . 114.60(15) ?
N1 C1 C2 . . 122.0(2) ?
N1 C1 H1 . . 119.0 ?
C2 C1 H1 . . 119.0 ?
C1 C2 C3 . . 119.5(3) ?
C1 C2 H2 . . 120.3 ?
C3 C2 H2 . . 120.3 ?
C2 C3 C4 . . 119.3(2) ?
C2 C3 H3 . . 120.4 ?
C4 C3 H3 . . 120.4 ?
C3 C4 C9 . . 119.1(2) ?
C3 C4 H4 . . 120.4 ?
C9 C4 H4 . . 120.4 ?
C6 C5 C10 . . 118.8(2) ?
C6 C5 H5 . . 120.6 ?
C10 C5 H5 . . 120.6 ?
C7 C6 C5 . . 119.6(2) ?
C7 C6 H6 . . 120.2 ?
C5 C6 H6 . . 120.2 ?
C6 C7 C8 . . 119.3(3) ?
C6 C7 H7 . . 120.3 ?
C8 C7 H7 . . 120.3 ?
N2 C8 C7 . . 121.4(2) ?
N2 C8 H8 . . 119.3 ?
C7 C8 H8 . . 119.3 ?
N1 C9 C4 . . 121.3(2) ?
N1 C9 C10 . . 114.01(19) ?
C4 C9 C10 . . 124.7(2) ?
N2 C10 C5 . . 121.2(2) ?
N2 C10 C9 . . 113.90(18) ?
C5 C10 C9 . . 124.9(2) ?
H11 O1 H12 . . 110.0 ?
H21 O2 H22 . . 127.5 ?

loop_
_geom_bond_atom_site_label_1
_geom_bond_atom_site_label_2
_geom_bond_site_symmetry_2
_geom_bond_distance
_geom_bond_publ_flag
Co1 O12 2_655 1.8924(17) ?
Co1 O12 . 1.8924(17) y
Co1 N2 2_655 1.926(2) ?
Co1 N2 . 1.926(2) y
Co1 N1 2_655 1.9374(19) ?
Co1 N1 . 1.9374(19) y
Co1 N11 . 2.297(4) y
N11 O11 . 1.233(4) ?
N11 O12 . 1.314(3) ?
N11 O12 2_655 1.314(3) ?
N21 O21 . 1.180(6) ?
N21 O22 2_655 1.202(4) ?
N21 O22 . 1.202(4) ?
N1 C1 . 1.338(3) ?
N1 C9 . 1.360(3) ?
N2 C8 . 1.342(3) ?
N2 C10 . 1.349(3) ?
C1 C2 . 1.371(4) ?
C1 H1 . 0.9300 ?
C2 C3 . 1.372(4) ?
C2 H2 . 0.9300 ?
C3 C4 . 1.378(4) ?
C3 H3 . 0.9300 ?
C4 C9 . 1.379(3) ?
C4 H4 . 0.9300 ?
C5 C6 . 1.384(4) ?
C5 C10 . 1.385(3) ?
C5 H5 . 0.9300 ?
C6 C7 . 1.372(4) ?
C6 H6 . 0.9300 ?
C7 C8 . 1.380(4) ?
C7 H7 . 0.9300 ?
C8 H8 . 0.9300 ?
C9 C10 . 1.464(3) ?
O1 H11 . 0.9218 ?
O1 H12 . 0.9194 ?
O2 H21 . 0.9100 ?
O2 H22 . 0.9225 ?
O3 H31 . 1.0180 ?

loop_
_geom_hbond_atom_site_label_D
_geom_hbond_atom_site_label_H
_geom_hbond_atom_site_label_A
_geom_hbond_site_symmetry_A
_geom_hbond_distance_DH
_geom_hbond_distance_HA
_geom_hbond_distance_DA
_geom_hbond_angle_DHA
O1 H11 O22 2_655 0.92 2.14 3.027(6) 162.4
O1 H11 O21 . 0.92 2.40 3.165(4) 139.9
O1 H12 O2 . 0.92 1.81 2.689(5) 158.4
O2 H21 O11 3_445 0.91 1.94 2.718(4) 142.9
O2 H22 O3 . 0.92 1.97 2.748(4) 141.5
O3 H31 O22 3_455 1.02 2.08 3.004(6) 149.9
O3 H31 O22 4 1.02 2.08 3.004(6) 149.9

loop_
_geom_torsion_atom_site_label_1
_geom_torsion_atom_site_label_2
_geom_torsion_atom_site_label_3
_geom_torsion_atom_site_label_4
_geom_torsion_site_symmetry_1
_geom_torsion_site_symmetry_4
_geom_torsion
O12 Co1 N11 O12 2_655 . 180.0
N2 Co1 N11 O12 2_655 . 93.37(11)
N2 Co1 N11 O12 . . -86.63(11)
N1 Co1 N11 O12 2_655 . 174.35(11)
N1 Co1 N11 O12 . . -5.65(11)
O12 Co1 N11 O12 . 2_655 180.0000(10)
N2 Co1 N11 O12 2_655 2_655 -86.63(11)
N2 Co1 N11 O12 . 2_655 93.37(11)
N1 Co1 N11 O12 2_655 2_655 -5.65(11)
N1 Co1 N11 O12 . 2_655 174.35(11)
O11 N11 O12 Co1 . . 180.0
O12 N11 O12 Co1 2_655 . 0.0
O12 Co1 O12 N11 2_655 . 0.0
N2 Co1 O12 N11 2_655 . -87.44(9)
N2 Co1 O12 N11 . . 92.96(9)
N1 Co1 O12 N11 2_655 . -19.6(4)
N1 Co1 O12 N11 . . 175.85(8)
O12 Co1 N1 C1 2_655 . 114.8(3)
O12 Co1 N1 C1 . . 96.2(2)
N2 Co1 N1 C1 2_655 . 2.9(2)
N2 Co1 N1 C1 . . -176.5(2)
N1 Co1 N1 C1 2_655 . -80.6(2)
N11 Co1 N1 C1 . . 99.4(2)
O12 Co1 N1 C9 2_655 . -65.6(4)
O12 Co1 N1 C9 . . -84.26(16)
N2 Co1 N1 C9 2_655 . -177.47(15)
N2 Co1 N1 C9 . . 3.04(15)
N1 Co1 N1 C9 2_655 . 99.00(16)
N11 Co1 N1 C9 . . -81.00(16)
O12 Co1 N2 C8 2_655 . -11.3(2)
O12 Co1 N2 C8 . . -81.0(2)
N1 Co1 N2 C8 2_655 . 87.6(2)
N1 Co1 N2 C8 . . -179.9(2)
N11 Co1 N2 C8 . . -46.18(19)
O12 Co1 N2 C10 2_655 . 162.94(16)
O12 Co1 N2 C10 . . 93.23(16)
N1 Co1 N2 C10 2_655 . -98.16(16)
N1 Co1 N2 C10 . . -5.62(15)
N11 Co1 N2 C10 . . 128.08(15)
C9 N1 C1 C2 . . -1.0(4)
Co1 N1 C1 C2 . . 178.6(2)
N1 C1 C2 C3 . . -0.3(5)
C1 C2 C3 C4 . . 1.1(5)
C2 C3 C4 C9 . . -0.8(4)
C10 C5 C6 C7 . . -0.8(4)
C5 C6 C7 C8 . . 1.0(4)
C10 N2 C8 C7 . . -1.3(4)
Co1 N2 C8 C7 . . 172.68(19)
C6 C7 C8 N2 . . 0.1(4)
C1 N1 C9 C4 . . 1.3(3)
Co1 N1 C9 C4 . . -178.29(18)
C1 N1 C9 C10 . . 179.5(2)
Co1 N1 C9 C10 . . -0.1(2)
C3 C4 C9 N1 . . -0.5(4)
C3 C4 C9 C10 . . -178.4(2)
C8 N2 C10 C5 . . 1.4(3)
Co1 N2 C10 C5 . . -173.18(17)
C8 N2 C10 C9 . . -178.4(2)
Co1 N2 C10 C9 . . 7.0(2)
C6 C5 C10 N2 . . -0.4(4)
C6 C5 C10 C9 . . 179.5(2)
N1 C9 C10 N2 . . -4.4(3)
C4 C9 C10 N2 . . 173.6(2)
N1 C9 C10 C5 . . 175.7(2)
C4 C9 C10 C5 . . -6.2(4)
